data_7128146
loop_
_publ_author_name
'Smirnov, Vladimir O.'
'Volodin, Alexander D.'
'Korlyukov, Alexander A.'
'Dilman, Alexander D.'

_publ_section_title
;
 All-carbon phosphoranes <i>via</i> difluorocarbene trapping.
;
_journal_issue 39
_journal_name_full 'Chemical communications (Cambridge, England)'
_journal_page_first 4823
_journal_page_last 4826
_journal_paper_doi 10.1039/d1cc01075a
_journal_volume 57
_journal_year 2021
_chemical_formula_moiety 'C20 H15 F4 P S'
_chemical_formula_sum 'C20 H15 F4 P S'
_chemical_formula_weight 394.35
_space_group_crystal_system monoclinic
_space_group_IT_number 14
_space_group_name_Hall '-P 2yn'
_space_group_name_H-M_alt 'P 1 21/n 1'
_atom_sites_solution_hydrogens geom
_atom_sites_solution_primary dual
_audit_creation_date 2020-06-23
_audit_creation_method
;
Olex2 1.3
(compiled 2020.02.04 svn.rd84adfe8 for OlexSys, GUI svn.r6032)
;
_audit_update_record
;
2021-02-08 deposited with the CCDC.	2021-04-07 downloaded from the CCDC.
;
_cell_angle_alpha 90
_cell_angle_beta 117.427(3)
_cell_angle_gamma 90
_cell_formula_units_Z 4
_cell_length_a 9.0837(10)
_cell_length_b 22.765(2)
_cell_length_c 9.4866(11)
_cell_measurement_reflns_used 1588
_cell_measurement_temperature 120
_cell_measurement_theta_max 30.546
_cell_measurement_theta_min 2.58
_cell_volume 1741.2(3)
_computing_cell_refinement 'SAINT v8.34A (Bruker, 2013)'
_computing_data_reduction 'SAINT v8.34A (Bruker, 2013)'
_computing_molecular_graphics 'Olex2 1.3 (Dolomanov et al., 2009)'
_computing_publication_material 'Olex2 1.3 (Dolomanov et al., 2009)'
_computing_structure_refinement 'SHELXL 2014/6 (Sheldrick, 2015)'
_computing_structure_solution 'SHELXT  (Sheldrick, 2015)'
_diffrn_ambient_temperature 120
_diffrn_detector_area_resol_mean 8
_diffrn_measured_fraction_theta_full 1.000
_diffrn_measured_fraction_theta_max 0.991
_diffrn_measurement_device_type 'Bruker APEX-II CCD'
_diffrn_measurement_method '\w and \f scans'
_diffrn_radiation_monochromator graphite
_diffrn_radiation_type MoK\a
_diffrn_radiation_wavelength 0.71073
_diffrn_reflns_av_R_equivalents 0.0549
_diffrn_reflns_av_unetI/netI 0.0661
_diffrn_reflns_Laue_measured_fraction_full 1.000
_diffrn_reflns_Laue_measured_fraction_max 0.991
_diffrn_reflns_limit_h_max 12
_diffrn_reflns_limit_h_min -11
_diffrn_reflns_limit_k_max 32
_diffrn_reflns_limit_k_min -31
_diffrn_reflns_limit_l_max 13
_diffrn_reflns_limit_l_min -13
_diffrn_reflns_number 16693
_diffrn_reflns_point_group_measured_fraction_full 1.000
_diffrn_reflns_point_group_measured_fraction_max 0.991
_diffrn_reflns_theta_full 25.242
_diffrn_reflns_theta_max 30.588
_diffrn_reflns_theta_min 1.789
_diffrn_source 'sealed tube'
_diffrn_source_current 30.0
_diffrn_source_power 1.5
_diffrn_source_voltage 50.0
_diffrn_standards_number 0
_exptl_absorpt_coefficient_mu 0.319
_exptl_absorpt_correction_T_max 0.7461
_exptl_absorpt_correction_T_min 0.6460
_exptl_absorpt_correction_type multi-scan
_exptl_absorpt_process_details
;
SADABS-2014/5 (Bruker,2014/5) was used for absorption correction.
wR2(int) was 0.0630 before and 0.0503 after correction.
The Ratio of minimum to maximum transmission is 0.8658.
The \l/2 correction factor is 0.00150.
;
_exptl_crystal_colour colourless
_exptl_crystal_colour_primary colourless
_exptl_crystal_density_diffrn 1.504
_exptl_crystal_description prism
_exptl_crystal_F_000 808
_exptl_crystal_size_max 0.16
_exptl_crystal_size_mid 0.15
_exptl_crystal_size_min 0.11
_refine_diff_density_max 0.562
_refine_diff_density_min -0.391
_refine_diff_density_rms 0.079
_refine_ls_extinction_method none
_refine_ls_goodness_of_fit_ref 1.033
_refine_ls_hydrogen_treatment constr
_refine_ls_matrix_type full
_refine_ls_number_parameters 235
_refine_ls_number_reflns 5301
_refine_ls_number_restraints 0
_refine_ls_restrained_S_all 1.033
_refine_ls_R_factor_all 0.0795
_refine_ls_R_factor_gt 0.0491
_refine_ls_shift/su_max 0.001
_refine_ls_shift/su_mean 0.000
_refine_ls_structure_factor_coef Fsqd
_refine_ls_weighting_details 'w=1/[\s^2^(Fo^2^)+(0.0488P)^2^+0.5679P] where P=(Fo^2^+2Fc^2^)/3'
_refine_ls_weighting_scheme calc
_refine_ls_wR_factor_gt 0.1043
_refine_ls_wR_factor_ref 0.1154
_reflns_Friedel_coverage 0.000
_reflns_number_gt 3822
_reflns_number_total 5301
_reflns_threshold_expression 'I > 2\s(I)'
_cod_data_source_file d1cc01075a2.cif
_cod_data_source_block sv948
_cod_depositor_comments 'Adding full bibliography for 7128144--7128146.cif.'
_cod_database_code 7128146
_shelxl_version_number 2014/6
_shelx_space_group_comment
;
The symmetry employed for this shelxl refinement is uniquely defined
by the following loop, which should always be used as a source of
symmetry information in preference to the above space-group names.
They are only intended as comments.
;
_shelx_estimated_absorpt_t_max 0.966
_shelx_estimated_absorpt_t_min 0.951
_olex2_refinement_description
;
1. Fixed Uiso
 At 1.2 times of:
  All C(H) groups
2.a Ternary CH refined with riding coordinates:
 C20(H20)
2.b Aromatic/amide H refined with riding coordinates:
 C4(H4), C5(H5), C6(H6), C7(H7), C9(H9), C10(H10), C11(H11), C12(H12),
 C13(H13), C15(H15), C16(H16), C17(H17), C18(H18), C19(H19)
;
_olex2_submission_special_instructions 'No special instructions were received'

loop_
_space_group_symop_operation_xyz
'x, y, z'
'-x+1/2, y+1/2, -z+1/2'
'-x, -y, -z'
'x-1/2, -y-1/2, z-1/2'

loop_
_atom_site_label
_atom_site_type_symbol
_atom_site_fract_x
_atom_site_fract_y
_atom_site_fract_z
_atom_site_U_iso_or_equiv
_atom_site_adp_type
_atom_site_occupancy
_atom_site_site_symmetry_order
_atom_site_calc_flag
_atom_site_refinement_flags_posn
_atom_site_refinement_flags_adp
_atom_site_refinement_flags_occupancy
_atom_site_disorder_assembly
_atom_site_disorder_group
S1 S 0.52669(7) 0.57312(2) 0.06289(5) 0.01860(12) Uani 1 1 d . . . . .
P1 P 0.62773(6) 0.63578(2) 0.39154(5) 0.01222(11) Uani 1 1 d . . . . .
F1 F 0.52488(16) 0.51645(5) 0.29918(14) 0.0229(3) Uani 1 1 d . . . . .
F2 F 0.77021(15) 0.53541(5) 0.32414(13) 0.0217(3) Uani 1 1 d . . . . .
F3 F 0.52486(17) 0.74968(5) 0.40951(14) 0.0246(3) Uani 1 1 d . . . . .
F4 F 0.60063(17) 0.69725(5) 0.62683(14) 0.0255(3) Uani 1 1 d . . . . .
C1 C 0.6156(3) 0.56009(8) 0.2745(2) 0.0155(4) Uani 1 1 d . . . . .
C2 C 0.6136(2) 0.64402(8) 0.0923(2) 0.0148(4) Uani 1 1 d . . . . .
C3 C 0.6660(2) 0.67257(8) 0.2394(2) 0.0134(4) Uani 1 1 d . . . . .
C4 C 0.7426(3) 0.72753(9) 0.2593(2) 0.0166(4) Uani 1 1 d . . . . .
H4 H 0.7818 0.7472 0.3584 0.020 Uiso 1 1 calc R U . . .
C5 C 0.7624(3) 0.75389(9) 0.1367(2) 0.0206(4) Uani 1 1 d . . . . .
H5 H 0.8159 0.7909 0.1531 0.025 Uiso 1 1 calc R U . . .
C6 C 0.7038(3) 0.72602(9) -0.0098(2) 0.0213(4) Uani 1 1 d . . . . .
H6 H 0.7133 0.7447 -0.0948 0.026 Uiso 1 1 calc R U . . .
C7 C 0.6315(3) 0.67102(9) -0.0317(2) 0.0200(4) Uani 1 1 d . . . . .
H7 H 0.5941 0.6515 -0.1309 0.024 Uiso 1 1 calc R U . . .
C8 C 0.4116(2) 0.62705(8) 0.3512(2) 0.0142(4) Uani 1 1 d . . . . .
C9 C 0.2851(3) 0.64751(9) 0.2072(2) 0.0184(4) Uani 1 1 d . . . . .
H9 H 0.3124 0.6644 0.1306 0.022 Uiso 1 1 calc R U . . .
C10 C 0.1200(3) 0.64336(9) 0.1750(3) 0.0234(4) Uani 1 1 d . . . . .
H10 H 0.0351 0.6578 0.0774 0.028 Uiso 1 1 calc R U . . .
C11 C 0.0787(3) 0.61806(10) 0.2855(3) 0.0253(5) Uani 1 1 d . . . . .
H11 H -0.0342 0.6150 0.2633 0.030 Uiso 1 1 calc R U . . .
C12 C 0.2038(3) 0.59724(10) 0.4292(3) 0.0237(5) Uani 1 1 d . . . . .
H12 H 0.1757 0.5797 0.5045 0.028 Uiso 1 1 calc R U . . .
C13 C 0.3688(3) 0.60205(9) 0.4627(2) 0.0187(4) Uani 1 1 d . . . . .
H13 H 0.4533 0.5884 0.5615 0.022 Uiso 1 1 calc R U . . .
C14 C 0.7984(2) 0.60569(8) 0.5718(2) 0.0146(4) Uani 1 1 d . . . . .
C15 C 0.7791(3) 0.55573(9) 0.6475(2) 0.0192(4) Uani 1 1 d . . . . .
H15 H 0.6747 0.5365 0.6057 0.023 Uiso 1 1 calc R U . . .
C16 C 0.9119(3) 0.53416(9) 0.7836(2) 0.0233(5) Uani 1 1 d . . . . .
H16 H 0.8972 0.5009 0.8362 0.028 Uiso 1 1 calc R U . . .
C17 C 1.0660(3) 0.56104(10) 0.8430(2) 0.0244(5) Uani 1 1 d . . . . .
H17 H 1.1572 0.5458 0.9351 0.029 Uiso 1 1 calc R U . . .
C18 C 1.0866(3) 0.61024(10) 0.7677(2) 0.0241(5) Uani 1 1 d . . . . .
H18 H 1.1922 0.6285 0.8080 0.029 Uiso 1 1 calc R U . . .
C19 C 0.9537(3) 0.63298(9) 0.6335(2) 0.0194(4) Uani 1 1 d . . . . .
H19 H 0.9682 0.6671 0.5836 0.023 Uiso 1 1 calc R U . . .
C20 C 0.6415(3) 0.70915(9) 0.5057(2) 0.0173(4) Uani 1 1 d . . . . .
H20 H 0.7556 0.7261 0.5499 0.021 Uiso 1 1 calc R U . . .

loop_
_atom_site_aniso_label
_atom_site_aniso_U_11
_atom_site_aniso_U_22
_atom_site_aniso_U_33
_atom_site_aniso_U_23
_atom_site_aniso_U_13
_atom_site_aniso_U_12
S1 0.0225(3) 0.0177(2) 0.0139(2) -0.00212(17) 0.00689(19) -0.0026(2)
P1 0.0136(2) 0.0129(2) 0.0117(2) 0.00062(17) 0.00707(18) -0.0001(2)
F1 0.0319(7) 0.0154(6) 0.0265(6) -0.0009(5) 0.0177(6) -0.0068(6)
F2 0.0210(7) 0.0217(6) 0.0219(6) 0.0012(5) 0.0095(5) 0.0084(5)
F3 0.0335(8) 0.0169(6) 0.0275(6) 0.0017(5) 0.0176(6) 0.0075(6)
F4 0.0383(8) 0.0256(7) 0.0204(6) -0.0042(5) 0.0203(6) -0.0024(6)
C1 0.0154(10) 0.0159(9) 0.0165(8) 0.0008(7) 0.0083(7) 0.0006(8)
C2 0.0136(10) 0.0169(9) 0.0144(8) 0.0017(7) 0.0069(7) 0.0021(8)
C3 0.0127(9) 0.0153(9) 0.0138(8) 0.0024(7) 0.0075(7) 0.0013(8)
C4 0.0171(10) 0.0170(9) 0.0168(8) -0.0002(7) 0.0088(8) -0.0011(8)
C5 0.0226(12) 0.0186(10) 0.0233(10) 0.0040(8) 0.0128(9) -0.0016(9)
C6 0.0240(12) 0.0253(11) 0.0185(9) 0.0047(8) 0.0130(8) 0.0002(9)
C7 0.0207(11) 0.0266(11) 0.0132(8) 0.0034(7) 0.0081(8) 0.0023(9)
C8 0.0132(9) 0.0140(9) 0.0180(8) -0.0006(7) 0.0094(7) 0.0009(8)
C9 0.0177(11) 0.0174(10) 0.0211(9) 0.0017(7) 0.0097(8) 0.0013(9)
C10 0.0172(11) 0.0217(10) 0.0302(11) 0.0024(9) 0.0098(9) 0.0056(9)
C11 0.0185(11) 0.0226(11) 0.0412(13) -0.0033(9) 0.0191(10) 0.0001(9)
C12 0.0271(12) 0.0225(11) 0.0303(11) 0.0005(9) 0.0208(10) -0.0008(10)
C13 0.0216(11) 0.0183(10) 0.0198(9) 0.0021(7) 0.0126(8) 0.0008(9)
C14 0.0159(10) 0.0147(9) 0.0124(8) -0.0011(7) 0.0059(7) 0.0014(8)
C15 0.0204(11) 0.0177(9) 0.0190(9) 0.0013(7) 0.0088(8) -0.0016(9)
C16 0.0287(12) 0.0207(10) 0.0175(9) 0.0051(8) 0.0080(9) 0.0003(10)
C17 0.0228(12) 0.0282(11) 0.0154(9) 0.0028(8) 0.0030(8) 0.0024(10)
C18 0.0175(11) 0.0295(12) 0.0196(9) -0.0002(8) 0.0037(8) -0.0038(10)
C19 0.0193(11) 0.0215(10) 0.0165(8) 0.0018(7) 0.0074(8) -0.0035(9)
C20 0.0215(11) 0.0165(9) 0.0183(8) 0.0002(7) 0.0130(8) -0.0008(8)

loop_
_atom_type_symbol
_atom_type_description
_atom_type_scat_dispersion_real
_atom_type_scat_dispersion_imag
_atom_type_scat_source
C C 0.0033 0.0016 'International Tables Vol C Tables 4.2.6.8 and 6.1.1.4'
H H 0.0000 0.0000 'International Tables Vol C Tables 4.2.6.8 and 6.1.1.4'
F F 0.0171 0.0103 'International Tables Vol C Tables 4.2.6.8 and 6.1.1.4'
P P 0.1023 0.0942 'International Tables Vol C Tables 4.2.6.8 and 6.1.1.4'
S S 0.1246 0.1234 'International Tables Vol C Tables 4.2.6.8 and 6.1.1.4'

loop_
_geom_angle_atom_site_label_1
_geom_angle_atom_site_label_2
_geom_angle_atom_site_label_3
_geom_angle
_geom_angle_site_symmetry_1
_geom_angle_site_symmetry_3
_geom_angle_publ_flag
C2 S1 C1 92.06(9) . . ?
C3 P1 C1 86.50(8) . . ?
C3 P1 C20 93.37(8) . . ?
C8 P1 C1 90.64(8) . . ?
C8 P1 C3 117.32(9) . . ?
C8 P1 C14 121.31(9) . . ?
C8 P1 C20 89.82(9) . . ?
C14 P1 C1 90.16(8) . . ?
C14 P1 C3 121.30(9) . . ?
C14 P1 C20 89.52(9) . . ?
C20 P1 C1 179.53(9) . . ?
S1 C1 P1 110.64(10) . . ?
F1 C1 S1 108.08(13) . . ?
F1 C1 P1 113.92(12) . . ?
F2 C1 S1 108.07(12) . . ?
F2 C1 P1 111.71(13) . . ?
F2 C1 F1 104.07(15) . . ?
C3 C2 S1 120.13(14) . . ?
C7 C2 S1 119.07(15) . . ?
C7 C2 C3 120.79(18) . . ?
C2 C3 P1 117.94(14) . . ?
C4 C3 P1 124.29(14) . . ?
C4 C3 C2 117.77(16) . . ?
C3 C4 H4 119.4 . . ?
C5 C4 C3 121.28(18) . . ?
C5 C4 H4 119.4 . . ?
C4 C5 H5 120.0 . . ?
C4 C5 C6 120.06(19) . . ?
C6 C5 H5 120.0 . . ?
C5 C6 H6 120.0 . . ?
C7 C6 C5 119.92(18) . . ?
C7 C6 H6 120.0 . . ?
C2 C7 H7 120.0 . . ?
C6 C7 C2 120.09(18) . . ?
C6 C7 H7 120.0 . . ?
C9 C8 P1 119.13(14) . . ?
C9 C8 C13 118.89(18) . . ?
C13 C8 P1 121.95(15) . . ?
C8 C9 H9 119.7 . . ?
C10 C9 C8 120.60(19) . . ?
C10 C9 H9 119.7 . . ?
C9 C10 H10 119.9 . . ?
C9 C10 C11 120.1(2) . . ?
C11 C10 H10 119.9 . . ?
C10 C11 H11 120.1 . . ?
C10 C11 C12 119.7(2) . . ?
C12 C11 H11 120.1 . . ?
C11 C12 H12 119.8 . . ?
C13 C12 C11 120.34(19) . . ?
C13 C12 H12 119.8 . . ?
C8 C13 H13 119.8 . . ?
C12 C13 C8 120.31(19) . . ?
C12 C13 H13 119.8 . . ?
C15 C14 P1 122.06(16) . . ?
C15 C14 C19 119.16(18) . . ?
C19 C14 P1 118.76(14) . . ?
C14 C15 H15 119.9 . . ?
C16 C15 C14 120.2(2) . . ?
C16 C15 H15 119.9 . . ?
C15 C16 H16 119.9 . . ?
C17 C16 C15 120.26(19) . . ?
C17 C16 H16 119.9 . . ?
C16 C17 H17 120.1 . . ?
C18 C17 C16 119.8(2) . . ?
C18 C17 H17 120.1 . . ?
C17 C18 H18 119.8 . . ?
C17 C18 C19 120.4(2) . . ?
C19 C18 H18 119.8 . . ?
C14 C19 H19 120.0 . . ?
C18 C19 C14 120.06(19) . . ?
C18 C19 H19 120.0 . . ?
P1 C20 H20 110.5 . . ?
F3 C20 P1 111.62(13) . . ?
F3 C20 F4 105.14(15) . . ?
F3 C20 H20 110.5 . . ?
F4 C20 P1 108.52(13) . . ?
F4 C20 H20 110.5 . . ?

loop_
_geom_bond_atom_site_label_1
_geom_bond_atom_site_label_2
_geom_bond_distance
_geom_bond_site_symmetry_2
_geom_bond_publ_flag
S1 C1 1.8098(19) . ?
S1 C2 1.762(2) . ?
P1 C1 2.025(2) . ?
P1 C3 1.8354(18) . ?
P1 C8 1.830(2) . ?
P1 C14 1.8318(19) . ?
P1 C20 1.963(2) . ?
F1 C1 1.378(2) . ?
F2 C1 1.378(2) . ?
F3 C20 1.384(2) . ?
F4 C20 1.387(2) . ?
C2 C3 1.408(2) . ?
C2 C7 1.402(3) . ?
C3 C4 1.402(3) . ?
C4 H4 0.9500 . ?
C4 C5 1.392(3) . ?
C5 H5 0.9500 . ?
C5 C6 1.392(3) . ?
C6 H6 0.9500 . ?
C6 C7 1.384(3) . ?
C7 H7 0.9500 . ?
C8 C9 1.399(3) . ?
C8 C13 1.404(3) . ?
C9 H9 0.9500 . ?
C9 C10 1.390(3) . ?
C10 H10 0.9500 . ?
C10 C11 1.391(3) . ?
C11 H11 0.9500 . ?
C11 C12 1.395(3) . ?
C12 H12 0.9500 . ?
C12 C13 1.386(3) . ?
C13 H13 0.9500 . ?
C14 C15 1.399(3) . ?
C14 C19 1.399(3) . ?
C15 H15 0.9500 . ?
C15 C16 1.389(3) . ?
C16 H16 0.9500 . ?
C16 C17 1.387(3) . ?
C17 H17 0.9500 . ?
C17 C18 1.387(3) . ?
C18 H18 0.9500 . ?
C18 C19 1.389(3) . ?
C19 H19 0.9500 . ?
C20 H20 1.0000 . ?

loop_
_geom_torsion_atom_site_label_1
_geom_torsion_atom_site_label_2
_geom_torsion_atom_site_label_3
_geom_torsion_atom_site_label_4
_geom_torsion
_geom_torsion_site_symmetry_1
_geom_torsion_site_symmetry_2
_geom_torsion_site_symmetry_3
_geom_torsion_site_symmetry_4
_geom_torsion_publ_flag
S1 C2 C3 P1 -4.1(2) . . . . ?
S1 C2 C3 C4 176.54(15) . . . . ?
S1 C2 C7 C6 -178.19(16) . . . . ?
P1 C3 C4 C5 -177.62(16) . . . . ?
P1 C8 C9 C10 -177.84(16) . . . . ?
P1 C8 C13 C12 178.70(16) . . . . ?
P1 C14 C15 C16 179.69(16) . . . . ?
P1 C14 C19 C18 -178.28(16) . . . . ?
C1 S1 C2 C3 -19.33(17) . . . . ?
C1 S1 C2 C7 159.83(17) . . . . ?
C1 P1 C3 C2 22.38(16) . . . . ?
C1 P1 C3 C4 -158.26(18) . . . . ?
C1 P1 C8 C9 -85.36(16) . . . . ?
C1 P1 C8 C13 96.65(17) . . . . ?
C1 P1 C14 C15 -61.86(17) . . . . ?
C1 P1 C14 C19 116.82(16) . . . . ?
C2 S1 C1 P1 32.80(11) . . . . ?
C2 S1 C1 F1 158.15(13) . . . . ?
C2 S1 C1 F2 -89.79(13) . . . . ?
C2 C3 C4 C5 1.7(3) . . . . ?
C3 P1 C8 C9 1.03(19) . . . . ?
C3 P1 C8 C13 -176.96(15) . . . . ?
C3 P1 C14 C15 -147.86(15) . . . . ?
C3 P1 C14 C19 30.82(19) . . . . ?
C3 C2 C7 C6 1.0(3) . . . . ?
C3 C4 C5 C6 0.8(3) . . . . ?
C4 C5 C6 C7 -2.5(3) . . . . ?
C5 C6 C7 C2 1.6(3) . . . . ?
C7 C2 C3 P1 176.79(15) . . . . ?
C7 C2 C3 C4 -2.6(3) . . . . ?
C8 P1 C3 C2 -66.53(18) . . . . ?
C8 P1 C3 C4 112.83(18) . . . . ?
C8 P1 C14 C15 29.0(2) . . . . ?
C8 P1 C14 C19 -152.33(15) . . . . ?
C8 C9 C10 C11 -0.8(3) . . . . ?
C9 C8 C13 C12 0.7(3) . . . . ?
C9 C10 C11 C12 0.4(3) . . . . ?
C10 C11 C12 C13 0.5(3) . . . . ?
C11 C12 C13 C8 -1.1(3) . . . . ?
C13 C8 C9 C10 0.2(3) . . . . ?
C14 P1 C3 C2 110.44(16) . . . . ?
C14 P1 C3 C4 -70.2(2) . . . . ?
C14 P1 C8 C9 -175.93(14) . . . . ?
C14 P1 C8 C13 6.1(2) . . . . ?
C14 C15 C16 C17 -1.8(3) . . . . ?
C15 C14 C19 C18 0.4(3) . . . . ?
C15 C16 C17 C18 1.1(3) . . . . ?
C16 C17 C18 C19 0.3(3) . . . . ?
C17 C18 C19 C14 -1.1(3) . . . . ?
C19 C14 C15 C16 1.0(3) . . . . ?
C20 P1 C3 C2 -158.08(16) . . . . ?
C20 P1 C3 C4 21.28(18) . . . . ?
C20 P1 C8 C9 94.74(16) . . . . ?
C20 P1 C8 C13 -83.25(17) . . . . ?
C20 P1 C14 C15 118.48(17) . . . . ?
C20 P1 C14 C19 -62.83(16) . . . . ?
